data_4034845
loop_
_publ_author_name
'Ding, Wenhuan'
'Zhang, Youquan'
'Yu, Aimin'
'Zhang, Lei'
'Meng, Xiangtai'

_publ_section_title
;
 Substrate-Controlled Domino Reactions of Crotonate-Derived Sulfur Ylides:
 Synthesis of Benzothiophene Derivatives.
;
_journal_issue 22
_journal_name_full 'The Journal of organic chemistry'
_journal_page_first 13821
_journal_page_last 13833
_journal_paper_doi 10.1021/acs.joc.8b02152
_journal_volume 83
_journal_year 2018
_chemical_formula_moiety 'C22 H17 Br O4 S'
_chemical_formula_sum 'C22 H17 Br O4 S'
_chemical_formula_weight 457.32
_space_group_crystal_system monoclinic
_space_group_IT_number 15
_space_group_name_Hall '-C 2yc'
_space_group_name_H-M_alt 'C 1 2/c 1'
_atom_sites_solution_hydrogens geom
_atom_sites_solution_primary direct
_audit_creation_date 2017-09-22
_audit_creation_method
;
Olex2 1.2
(compiled 2016.11.07 svn.r3352 for OlexSys, GUI svn.r5261)
;
_cell_angle_alpha 90
_cell_angle_beta 97.750(14)
_cell_angle_gamma 90
_cell_formula_units_Z 8
_cell_length_a 18.081(2)
_cell_length_b 16.060(2)
_cell_length_c 13.683(3)
_cell_measurement_reflns_used 1693
_cell_measurement_temperature 293(2)
_cell_measurement_theta_max 24.9340
_cell_measurement_theta_min 2.4860
_cell_volume 3937.0(11)
_computing_cell_refinement 'CrysAlisPro 1.171.39.7e (Rigaku OD, 2015)'
_computing_data_collection 'CrysAlisPro 1.171.39.7e (Rigaku OD, 2015)'
_computing_data_reduction 'CrysAlisPro 1.171.39.7e (Rigaku OD, 2015)'
_computing_molecular_graphics 'Olex2 (Dolomanov et al., 2009)'
_computing_publication_material 'Olex2 (Dolomanov et al., 2009)'
_computing_structure_refinement 'ShelXL (Sheldrick, 2015)'
_computing_structure_solution 'ShelXT (Sheldrick, 2015)'
_diffrn_ambient_temperature 293(2)
_diffrn_detector 'CCD plate'
_diffrn_measured_fraction_theta_full 1.000
_diffrn_measured_fraction_theta_max 1.000
_diffrn_measurement_details
;
List of Runs (angles in degrees, time in seconds):

  # Type    Start    End  Width  t~exp~   \w     \q     \k     \f   Frames
--------------------------------------------------------------------------
  1  \w    -75.00  75.00   1.00    8.00    --   30.00  54.00 240.00  150
  2  \w    -63.00  26.00   1.00    8.00    --   30.00  54.00   0.00   89
;
_diffrn_measurement_device 'abstract diffractometer'
_diffrn_measurement_device_type 'dtrek-CrysAlisPro-abstract goniometer imported rigaku-d*trek images'
_diffrn_measurement_method '\w scans'
_diffrn_orient_matrix_type 'CrysAlisPro convention (1999,Acta A55,543-557)'
_diffrn_orient_matrix_UB_11 0.0384670000
_diffrn_orient_matrix_UB_12 -0.0104965000
_diffrn_orient_matrix_UB_13 0.0079546000
_diffrn_orient_matrix_UB_21 0.0093429000
_diffrn_orient_matrix_UB_22 0.0416959000
_diffrn_orient_matrix_UB_23 -0.0103236000
_diffrn_orient_matrix_UB_31 0.0014324000
_diffrn_orient_matrix_UB_32 0.0101487000
_diffrn_orient_matrix_UB_33 0.0506342000
_diffrn_radiation_monochromator graphite
_diffrn_radiation_probe x-ray
_diffrn_radiation_type MoK\a
_diffrn_radiation_wavelength 0.71073
_diffrn_reflns_av_R_equivalents 0.0458
_diffrn_reflns_av_unetI/netI 0.0634
_diffrn_reflns_Laue_measured_fraction_full 1.000
_diffrn_reflns_Laue_measured_fraction_max 1.000
_diffrn_reflns_limit_h_max 21
_diffrn_reflns_limit_h_min -20
_diffrn_reflns_limit_k_max 19
_diffrn_reflns_limit_k_min -15
_diffrn_reflns_limit_l_max 10
_diffrn_reflns_limit_l_min -16
_diffrn_reflns_number 7394
_diffrn_reflns_point_group_measured_fraction_full 1.000
_diffrn_reflns_point_group_measured_fraction_max 1.000
_diffrn_reflns_theta_full 25.003
_diffrn_reflns_theta_max 25.003
_diffrn_reflns_theta_min 1.703
_diffrn_source 'fine-focus sealed X-ray tube'
_diffrn_source_type 'Enhance (Mo) X-ray Source'
_exptl_absorpt_coefficient_mu 2.220
_exptl_absorpt_correction_T_max 1.00000
_exptl_absorpt_correction_T_min 0.34720
_exptl_absorpt_correction_type multi-scan
_exptl_absorpt_process_details
;
CrysAlisPro 1.171.39.7e (Rigaku Oxford Diffraction, 2015)
Empirical absorption correction using spherical harmonics,
 implemented in SCALE3 ABSPACK scaling algorithm.
;
_exptl_crystal_density_diffrn 1.543
_exptl_crystal_description block
_exptl_crystal_F_000 1856
_refine_diff_density_max 0.498
_refine_diff_density_min -0.596
_refine_diff_density_rms 0.194
_refine_ls_extinction_method none
_refine_ls_goodness_of_fit_ref 0.977
_refine_ls_hydrogen_treatment constr
_refine_ls_matrix_type full
_refine_ls_number_parameters 256
_refine_ls_number_reflns 3484
_refine_ls_number_restraints 0
_refine_ls_restrained_S_all 0.977
_refine_ls_R_factor_all 0.0886
_refine_ls_R_factor_gt 0.0501
_refine_ls_shift/su_max 0.000
_refine_ls_shift/su_mean 0.000
_refine_ls_structure_factor_coef Fsqd
_refine_ls_weighting_details 'w=1/[\s^2^(Fo^2^)+(0.1000P)^2^] where P=(Fo^2^+2Fc^2^)/3'
_refine_ls_weighting_scheme calc
_refine_ls_wR_factor_gt 0.1260
_refine_ls_wR_factor_ref 0.1739
_reflns_Friedel_coverage 0.000
_reflns_number_gt 2223
_reflns_number_total 3484
_reflns_threshold_expression 'I > 2\s(I)'
_cod_data_source_file jo8b02152_si_003.cif
_cod_data_source_block 7
_cod_original_cell_volume 3936.9(11)
_cod_database_code 4034845
_shelx_space_group_comment
;
The symmetry employed for this shelxl refinement is uniquely defined
by the following loop, which should always be used as a source of
symmetry information in preference to the above space-group names.
They are only intended as comments.
;
_reflns_odcompleteness_completeness 89.70
_reflns_odcompleteness_iscentric 1
_reflns_odcompleteness_theta 33.03
_olex2_refinement_description
;
1. Fixed Uiso
 At 1.2 times of:
  All C(H) groups
 At 1.5 times of:
  All C(H,H,H) groups
2.a Ternary CH refined with riding coordinates:
 C00G(H00G)
2.b Aromatic/amide H refined with riding coordinates:
 C009(H009), C00D(H00D), C00I(H00I), C00L(H00L), C00N(H00N), C00O(H00O),
 C00P(H00P)
2.c Idealised Me refined as rotating group:
 C00Q(H00A,H00B,H00C), C00R(H00E,H00F,H00H), C00S(H00J,H00K,H00M)
;
_shelx_shelxl_version_number 2014/7
_olex2_submission_special_instructions 'No special instructions were received'
_oxdiff_exptl_absorpt_empirical_details
;
Empirical correction (ABSPACK) includes:
- Absorption correction using spherical harmonics
- Frame scaling
;
_oxdiff_exptl_absorpt_empirical_full_max 1.922
_oxdiff_exptl_absorpt_empirical_full_min 0.514

loop_
_space_group_symop_operation_xyz
'x, y, z'
'-x, y, -z+1/2'
'x+1/2, y+1/2, z'
'-x+1/2, y+1/2, -z+1/2'
'-x, -y, -z'
'x, -y, z-1/2'
'-x+1/2, -y+1/2, -z'
'x+1/2, -y+1/2, z-1/2'

loop_
_atom_site_label
_atom_site_type_symbol
_atom_site_fract_x
_atom_site_fract_y
_atom_site_fract_z
_atom_site_U_iso_or_equiv
_atom_site_adp_type
_atom_site_occupancy
_atom_site_site_symmetry_order
_atom_site_calc_flag
_atom_site_refinement_flags_posn
Br01 Br 0.60169(3) 0.68756(4) 0.61472(6) 0.0715(3) Uani 1 1 d .
S002 S 0.71535(7) 0.35003(10) 0.86910(11) 0.0563(4) Uani 1 1 d .
O003 O 0.87888(17) 0.4196(2) 0.7308(2) 0.0455(8) Uani 1 1 d .
O004 O 0.7975(2) 0.3987(2) 0.4386(3) 0.0583(10) Uani 1 1 d .
O005 O 0.6789(2) 0.3872(3) 0.4651(3) 0.0731(12) Uani 1 1 d .
O006 O 0.6241(2) 0.2878(2) 0.6480(4) 0.0851(15) Uani 1 1 d .
C007 C 0.7610(2) 0.3724(3) 0.7689(4) 0.0422(11) Uani 1 1 d .
C008 C 0.8335(2) 0.3934(3) 0.7965(4) 0.0416(11) Uani 1 1 d .
C009 C 0.9279(3) 0.4017(3) 0.9526(4) 0.0467(12) Uani 1 1 d .
H009 H 0.9675 0.4170 0.9196 0.056 Uiso 1 1 calc R
C00A C 0.7444(3) 0.3913(3) 0.4960(4) 0.0500(13) Uani 1 1 d .
C00B C 0.5921(2) 0.4305(3) 0.6361(3) 0.0389(11) Uani 1 1 d .
C00C C 0.7282(2) 0.3751(3) 0.6683(4) 0.0435(12) Uani 1 1 d .
C00D C 0.6183(2) 0.5121(3) 0.6329(3) 0.0392(11) Uani 1 1 d .
H00D H 0.6692 0.5229 0.6369 0.047 Uiso 1 1 calc R
C00E C 0.9396(3) 0.3897(3) 1.0527(4) 0.0531(13) Uani 1 1 d .
C00F C 0.7971(3) 0.3690(3) 0.9496(4) 0.0516(13) Uani 1 1 d .
C00G C 0.8587(3) 0.3883(3) 0.6310(4) 0.0429(11) Uani 1 1 d .
H00G H 0.8807 0.4254 0.5859 0.052 Uiso 1 1 calc R
C00H C 0.8567(3) 0.3911(3) 0.8998(4) 0.0424(11) Uani 1 1 d .
C00I C 0.5161(2) 0.4149(3) 0.6297(4) 0.0453(12) Uani 1 1 d .
H00I H 0.4985 0.3606 0.6312 0.054 Uiso 1 1 calc R
C00J C 0.7748(3) 0.3875(3) 0.6005(4) 0.0451(12) Uani 1 1 d .
C00K C 0.5671(3) 0.5767(3) 0.6237(3) 0.0428(11) Uani 1 1 d .
C00L C 0.4665(2) 0.4815(4) 0.6210(3) 0.0492(13) Uani 1 1 d .
H00L H 0.4155 0.4713 0.6167 0.059 Uiso 1 1 calc R
C00M C 0.6449(3) 0.3587(3) 0.6461(4) 0.0485(13) Uani 1 1 d .
C00N C 0.4916(2) 0.5627(4) 0.6185(4) 0.0477(12) Uani 1 1 d .
H00N H 0.4581 0.6069 0.6133 0.057 Uiso 1 1 calc R
C00O C 0.8080(3) 0.3589(4) 1.0501(4) 0.0634(16) Uani 1 1 d .
H00O H 0.7683 0.3453 1.0837 0.076 Uiso 1 1 calc R
C00P C 0.8778(3) 0.3691(4) 1.0999(4) 0.0604(15) Uani 1 1 d .
H00P H 0.8849 0.3622 1.1680 0.072 Uiso 1 1 calc R
C00Q C 0.8925(3) 0.3024(3) 0.6237(4) 0.0560(14) Uani 1 1 d .
H00A H 0.9455 0.3054 0.6430 0.084 Uiso 1 1 calc GR
H00B H 0.8824 0.2828 0.5570 0.084 Uiso 1 1 calc GR
H00C H 0.8711 0.2648 0.6666 0.084 Uiso 1 1 calc GR
C00R C 1.0158(3) 0.3942(4) 1.1105(4) 0.0669(16) Uani 1 1 d .
H00E H 1.0517 0.4068 1.0669 0.100 Uiso 1 1 calc GR
H00F H 1.0279 0.3417 1.1421 0.100 Uiso 1 1 calc GR
H00H H 1.0168 0.4371 1.1596 0.100 Uiso 1 1 calc GR
C00S C 0.7738(4) 0.3976(4) 0.3330(4) 0.0722(18) Uani 1 1 d .
H00J H 0.8164 0.4048 0.2989 0.108 Uiso 1 1 calc GR
H00K H 0.7390 0.4421 0.3156 0.108 Uiso 1 1 calc GR
H00M H 0.7503 0.3453 0.3146 0.108 Uiso 1 1 calc GR

loop_
_atom_site_aniso_label
_atom_site_aniso_U_11
_atom_site_aniso_U_22
_atom_site_aniso_U_33
_atom_site_aniso_U_23
_atom_site_aniso_U_13
_atom_site_aniso_U_12
Br01 0.0607(4) 0.0446(4) 0.1093(6) -0.0047(3) 0.0123(4) 0.0031(3)
S002 0.0370(6) 0.0652(9) 0.0696(9) 0.0129(7) 0.0181(6) 0.0017(6)
O003 0.0384(17) 0.054(2) 0.045(2) -0.0019(16) 0.0085(15) -0.0046(15)
O004 0.050(2) 0.076(3) 0.047(2) 0.0064(19) 0.0010(18) -0.0005(19)
O005 0.041(2) 0.116(4) 0.060(3) -0.021(2) -0.0007(18) 0.008(2)
O006 0.051(2) 0.044(2) 0.158(5) 0.001(3) 0.002(3) -0.0080(19)
C007 0.036(2) 0.041(3) 0.050(3) 0.007(2) 0.010(2) 0.004(2)
C008 0.035(2) 0.042(3) 0.049(3) 0.004(2) 0.012(2) 0.003(2)
C009 0.040(3) 0.049(3) 0.053(3) 0.002(2) 0.013(2) 0.006(2)
C00A 0.039(3) 0.048(3) 0.062(4) -0.009(3) 0.004(3) 0.007(2)
C00B 0.030(2) 0.051(3) 0.035(3) -0.005(2) 0.0024(19) -0.002(2)
C00C 0.033(2) 0.035(2) 0.062(3) 0.002(2) 0.006(2) 0.0020(19)
C00D 0.029(2) 0.046(3) 0.042(3) -0.003(2) 0.0028(19) -0.002(2)
C00E 0.056(3) 0.053(3) 0.052(3) 0.002(3) 0.013(3) 0.004(3)
C00F 0.048(3) 0.047(3) 0.063(3) 0.007(3) 0.019(3) 0.011(2)
C00G 0.035(2) 0.050(3) 0.044(3) 0.002(2) 0.007(2) -0.001(2)
C00H 0.041(3) 0.035(3) 0.053(3) 0.004(2) 0.013(2) 0.005(2)
C00I 0.035(2) 0.059(3) 0.042(3) -0.001(2) 0.005(2) -0.006(2)
C00J 0.035(2) 0.041(3) 0.058(3) -0.003(2) 0.000(2) 0.005(2)
C00K 0.041(3) 0.043(3) 0.044(3) -0.004(2) 0.005(2) 0.004(2)
C00L 0.026(2) 0.080(4) 0.041(3) 0.003(3) 0.005(2) -0.002(2)
C00M 0.035(2) 0.047(3) 0.062(3) 0.000(2) 0.003(2) -0.001(2)
C00N 0.032(2) 0.064(3) 0.047(3) -0.002(3) 0.006(2) 0.011(2)
C00O 0.059(3) 0.079(4) 0.058(4) 0.019(3) 0.027(3) 0.005(3)
C00P 0.065(4) 0.071(4) 0.049(3) 0.003(3) 0.020(3) 0.010(3)
C00Q 0.047(3) 0.057(3) 0.065(4) -0.001(3) 0.012(3) 0.015(2)
C00R 0.065(4) 0.077(4) 0.057(4) 0.002(3) 0.001(3) 0.002(3)
C00S 0.076(4) 0.092(5) 0.047(4) 0.008(3) 0.000(3) -0.003(4)

loop_
_atom_type_symbol
_atom_type_description
_atom_type_scat_dispersion_real
_atom_type_scat_dispersion_imag
_atom_type_scat_source
C C 0.0033 0.0016 'International Tables Vol C Tables 4.2.6.8 and 6.1.1.4'
H H 0.0000 0.0000 'International Tables Vol C Tables 4.2.6.8 and 6.1.1.4'
Br Br -0.2901 2.4595 'International Tables Vol C Tables 4.2.6.8 and 6.1.1.4'
O O 0.0106 0.0060 'International Tables Vol C Tables 4.2.6.8 and 6.1.1.4'
S S 0.1246 0.1234 'International Tables Vol C Tables 4.2.6.8 and 6.1.1.4'

loop_
_geom_angle_atom_site_label_1
_geom_angle_atom_site_label_2
_geom_angle_atom_site_label_3
_geom_angle
C007 S002 C00F 90.6(2)
C008 O003 C00G 114.5(4)
C00A O004 C00S 116.7(4)
C008 C007 S002 112.2(4)
C008 C007 C00C 121.4(5)
C00C C007 S002 126.3(4)
O003 C008 C00H 122.8(4)
C007 C008 O003 122.6(4)
C007 C008 C00H 114.5(4)
C00E C009 H009 119.8
C00E C009 C00H 120.5(5)
C00H C009 H009 119.8
O004 C00A C00J 112.1(4)
O005 C00A O004 123.6(5)
O005 C00A C00J 124.3(5)
C00D C00B C00M 120.9(4)
C00I C00B C00D 120.3(4)
C00I C00B C00M 118.8(5)
C007 C00C C00M 117.3(5)
C00J C00C C007 116.9(4)
C00J C00C C00M 125.6(5)
C00B C00D H00D 120.6
C00K C00D C00B 118.7(4)
C00K C00D H00D 120.6
C009 C00E C00P 117.8(5)
C009 C00E C00R 121.9(5)
C00P C00E C00R 120.2(5)
C00H C00F S002 112.3(4)
C00O C00F S002 127.3(4)
C00O C00F C00H 120.3(5)
O003 C00G H00G 108.0
O003 C00G C00J 112.1(4)
O003 C00G C00Q 108.8(4)
C00J C00G H00G 108.0
C00Q C00G H00G 108.0
C00Q C00G C00J 111.8(4)
C009 C00H C008 129.7(4)
C00F C00H C008 110.5(4)
C00F C00H C009 119.7(5)
C00B C00I H00I 120.4
C00B C00I C00L 119.2(5)
C00L C00I H00I 120.4
C00A C00J C00G 119.9(5)
C00C C00J C00A 119.4(4)
C00C C00J C00G 120.4(5)
C00D C00K Br01 119.1(4)
C00N C00K Br01 118.9(4)
C00N C00K C00D 121.9(5)
C00I C00L H00L 119.4
C00N C00L C00I 121.2(4)
C00N C00L H00L 119.4
O006 C00M C00B 122.5(4)
O006 C00M C00C 117.8(4)
C00B C00M C00C 119.3(4)
C00K C00N C00L 118.7(5)
C00K C00N H00N 120.6
C00L C00N H00N 120.6
C00F C00O H00O 120.5
C00P C00O C00F 119.1(5)
C00P C00O H00O 120.5
C00E C00P H00P 118.7
C00O C00P C00E 122.7(5)
C00O C00P H00P 118.7
C00G C00Q H00A 109.5
C00G C00Q H00B 109.5
C00G C00Q H00C 109.5
H00A C00Q H00B 109.5
H00A C00Q H00C 109.5
H00B C00Q H00C 109.5
C00E C00R H00E 109.5
C00E C00R H00F 109.5
C00E C00R H00H 109.5
H00E C00R H00F 109.5
H00E C00R H00H 109.5
H00F C00R H00H 109.5
O004 C00S H00J 109.5
O004 C00S H00K 109.5
O004 C00S H00M 109.5
H00J C00S H00K 109.5
H00J C00S H00M 109.5
H00K C00S H00M 109.5

loop_
_geom_bond_atom_site_label_1
_geom_bond_atom_site_label_2
_geom_bond_distance
Br01 C00K 1.896(5)
S002 C007 1.730(5)
S002 C00F 1.748(6)
O003 C008 1.363(6)
O003 C00G 1.455(6)
O004 C00A 1.326(6)
O004 C00S 1.451(6)
O005 C00A 1.204(6)
O006 C00M 1.201(6)
C007 C008 1.357(6)
C007 C00C 1.425(7)
C008 C00H 1.420(7)
C009 H009 0.9300
C009 C00E 1.371(7)
C009 C00H 1.399(7)
C00A C00J 1.462(7)
C00B C00D 1.395(7)
C00B C00I 1.389(6)
C00B C00M 1.491(7)
C00C C00J 1.348(7)
C00C C00M 1.519(6)
C00D H00D 0.9300
C00D C00K 1.385(6)
C00E C00P 1.403(8)
C00E C00R 1.495(7)
C00F C00H 1.396(7)
C00F C00O 1.371(7)
C00G H00G 0.9800
C00G C00J 1.518(6)
C00G C00Q 1.517(7)
C00I H00I 0.9300
C00I C00L 1.390(7)
C00K C00N 1.376(7)
C00L H00L 0.9300
C00L C00N 1.381(7)
C00N H00N 0.9300
C00O H00O 0.9300
C00O C00P 1.362(8)
C00P H00P 0.9300
C00Q H00A 0.9600
C00Q H00B 0.9600
C00Q H00C 0.9600
C00R H00E 0.9600
C00R H00F 0.9600
C00R H00H 0.9600
C00S H00J 0.9600
C00S H00K 0.9600
C00S H00M 0.9600

loop_
_geom_torsion_atom_site_label_1
_geom_torsion_atom_site_label_2
_geom_torsion_atom_site_label_3
_geom_torsion_atom_site_label_4
_geom_torsion
Br01 C00K C00N C00L 177.4(4)
S002 C007 C008 O003 -174.9(3)
S002 C007 C008 C00H 1.1(5)
S002 C007 C00C C00J -175.0(4)
S002 C007 C00C C00M 1.4(6)
S002 C00F C00H C008 1.0(5)
S002 C00F C00H C009 -174.7(4)
S002 C00F C00O C00P 173.7(4)
O003 C008 C00H C009 -10.2(8)
O003 C008 C00H C00F 174.7(4)
O003 C00G C00J C00A 155.3(4)
O003 C00G C00J C00C -31.2(6)
O004 C00A C00J C00C -176.3(5)
O004 C00A C00J C00G -2.7(7)
O005 C00A C00J C00C 3.0(8)
O005 C00A C00J C00G 176.6(5)
C007 S002 C00F C00H -0.3(4)
C007 S002 C00F C00O -175.7(5)
C007 C008 C00H C009 173.8(5)
C007 C008 C00H C00F -1.4(6)
C007 C00C C00J C00A -179.8(4)
C007 C00C C00J C00G 6.7(7)
C007 C00C C00M O006 -77.2(7)
C007 C00C C00M C00B 94.9(6)
C008 O003 C00G C00J 40.0(5)
C008 O003 C00G C00Q -84.2(5)
C008 C007 C00C C00J 9.5(7)
C008 C007 C00C C00M -174.1(5)
C009 C00E C00P C00O 1.6(9)
C00B C00D C00K Br01 -177.8(3)
C00B C00D C00K C00N 0.6(7)
C00B C00I C00L C00N 0.1(7)
C00C C007 C008 O003 1.2(7)
C00C C007 C008 C00H 177.2(4)
C00D C00B C00I C00L -0.5(7)
C00D C00B C00M O006 -179.2(5)
C00D C00B C00M C00C 9.0(7)
C00D C00K C00N C00L -1.0(8)
C00E C009 C00H C008 -174.1(5)
C00E C009 C00H C00F 0.6(7)
C00F S002 C007 C008 -0.5(4)
C00F S002 C007 C00C -176.3(4)
C00F C00O C00P C00E 0.0(9)
C00G O003 C008 C007 -27.3(6)
C00G O003 C008 C00H 157.0(4)
C00H C009 C00E C00P -1.9(8)
C00H C009 C00E C00R 175.4(5)
C00H C00F C00O C00P -1.4(8)
C00I C00B C00D C00K 0.2(7)
C00I C00B C00M O006 0.7(8)
C00I C00B C00M C00C -171.1(5)
C00I C00L C00N C00K 0.7(7)
C00J C00C C00M O006 98.8(7)
C00J C00C C00M C00B -89.1(6)
C00M C00B C00D C00K -179.9(4)
C00M C00B C00I C00L 179.6(4)
C00M C00C C00J C00A 4.2(8)
C00M C00C C00J C00G -169.3(4)
C00O C00F C00H C008 176.7(5)
C00O C00F C00H C009 1.0(8)
C00Q C00G C00J C00A -82.2(6)
C00Q C00G C00J C00C 91.3(6)
C00R C00E C00P C00O -175.7(6)
C00S O004 C00A O005 -3.1(8)
C00S O004 C00A C00J 176.1(4)
